data_7219751
loop_
_publ_author_name
'Staro\'n, Jakub'
'Warszycki, Dawid'
'Kalinowska-T\/lu\'scik, Justyna'
'Sata\/la, Grzegorz'
'Bojarski, AJ'

_publ_section_title
;
 Rational design of 5-HT6R ligands using a bioisosteric strategy:
 Synthesis, biological evaluation and molecular modelling
;
_journal_name_full 'RSC Adv.'
_journal_paper_doi 10.1039/C5RA00054H
_journal_year 2015
_chemical_formula_moiety 'C19 H22 N4 O2'
_chemical_formula_sum 'C19 H22 N4 O2'
_chemical_formula_weight 338.4
_chemical_name_common 'Compound 180'
_chemical_name_systematic
;
2-[5-(4-methylpiperazin-1-yl)-2-nitrophenyl]-2,3-dihydro-1H-isoindole
;
_space_group_IT_number 14
_symmetry_cell_setting monoclinic
_symmetry_Int_Tables_number 14
_symmetry_space_group_name_Hall '-P 2ybc'
_symmetry_space_group_name_H-M 'P 1 21/c 1'
_atom_sites_solution_hydrogens geom
_audit_creation_date 2014-02-04T22:15:55-00:00
_audit_creation_method 'WinGX routine CIF_UPDATE'
_audit_update_record
;
2014-04-05 deposited with the CCDC.
2015-03-04 downloaded from the CCDC.
;
_cell_angle_alpha 90
_cell_angle_beta 128.998(2)
_cell_angle_gamma 90
_cell_formula_units_Z 4
_cell_length_a 9.2516(3)
_cell_length_b 18.4177(5)
_cell_length_c 12.6426(3)
_cell_measurement_reflns_used 4143
_cell_measurement_temperature 100(2)
_cell_measurement_theta_max 27.485
_cell_measurement_theta_min 0.998
_cell_volume 1674.19(9)
_computing_cell_refinement 'HKL Scalepack (Otwinowski & Minor 1997)'
_computing_data_collection 'Collect (Bruker AXS BV, 1997-2004)'
_computing_data_reduction 'HKL Denzo and Scalepack (Otwinowski & Minor 1997)'
_computing_structure_refinement 'SHELXL-2013 (Sheldrick, 2013)'
_diffrn_ambient_temperature 100(2)
_diffrn_detector_area_resol_mean 9
_diffrn_measured_fraction_theta_full 0.995
_diffrn_measured_fraction_theta_max 0.993
_diffrn_measurement_device '95mm CCD camera on \k-goniostat'
_diffrn_measurement_device_type KappaCCD
_diffrn_measurement_method CCD
_diffrn_orient_matrix_type 'by Bruker AXS Collect from scalepack cell'
_diffrn_orient_matrix_UB_11 -0.0880136
_diffrn_orient_matrix_UB_12 0.0005177
_diffrn_orient_matrix_UB_13 -0.07028
_diffrn_orient_matrix_UB_21 0.0374164
_diffrn_orient_matrix_UB_22 -0.0437593
_diffrn_orient_matrix_UB_23 -0.0441117
_diffrn_orient_matrix_UB_31 -0.0523455
_diffrn_orient_matrix_UB_32 -0.0321382
_diffrn_orient_matrix_UB_33 0.0589294
_diffrn_radiation_monochromator 'horizonally mounted graphite crystal'
_diffrn_radiation_type MoK\a
_diffrn_radiation_wavelength 0.71073
_diffrn_reflns_av_R_equivalents 0.0185
_diffrn_reflns_Laue_measured_fraction_full 0.995
_diffrn_reflns_Laue_measured_fraction_max 0.993
_diffrn_reflns_limit_h_max 12
_diffrn_reflns_limit_h_min -11
_diffrn_reflns_limit_k_max 23
_diffrn_reflns_limit_k_min -21
_diffrn_reflns_limit_l_max 16
_diffrn_reflns_limit_l_min -15
_diffrn_reflns_number 9948
_diffrn_reflns_point_group_measured_fraction_full 0.995
_diffrn_reflns_point_group_measured_fraction_max 0.993
_diffrn_reflns_theta_full 25.242
_diffrn_reflns_theta_max 27.501
_diffrn_reflns_theta_min 2.349
_exptl_absorpt_coefficient_mu 0.09
_exptl_absorpt_correction_T_max 0.982
_exptl_absorpt_correction_T_min 0.957
_exptl_absorpt_correction_type multi-scan
_exptl_absorpt_process_details
;
        DENZO-SMN; Otwinowski & Minor, 1997
;
_exptl_crystal_colour orange
_exptl_crystal_density_diffrn 1.343
_exptl_crystal_description prism
_exptl_crystal_F_000 720
_exptl_crystal_size_max 0.5
_exptl_crystal_size_mid 0.4
_exptl_crystal_size_min 0.2
_refine_diff_density_max 0.321
_refine_diff_density_min -0.268
_refine_diff_density_rms 0.047
_refine_ls_extinction_method none
_refine_ls_goodness_of_fit_ref 1.038
_refine_ls_hydrogen_treatment constr
_refine_ls_matrix_type full
_refine_ls_number_parameters 226
_refine_ls_number_reflns 3819
_refine_ls_number_restraints 0
_refine_ls_restrained_S_all 1.038
_refine_ls_R_factor_all 0.0444
_refine_ls_R_factor_gt 0.0378
_refine_ls_shift/su_max 0.001
_refine_ls_shift/su_mean 0
_refine_ls_structure_factor_coef Fsqd
_refine_ls_weighting_details 'w=1/[\s^2^(Fo^2^)+(0.0470P)^2^+0.6953P] where P=(Fo^2^+2Fc^2^)/3'
_refine_ls_weighting_scheme calc
_refine_ls_wR_factor_gt 0.0949
_refine_ls_wR_factor_ref 0.0993
_reflns_number_gt 3355
_reflns_number_total 3819
_reflns_threshold_expression 'I > 2\s(I)'
_cod_data_source_file c5ra00054h2.cif
_cod_data_source_block new
_cod_original_cell_volume 1674.18(9)
_cod_original_sg_symbol_H-M 'P 21/c'
_cod_database_code 7219751

loop_
_symmetry_equiv_pos_as_xyz
'x, y, z'
'-x, y+1/2, -z+1/2'
'-x, -y, -z'
'x, -y-1/2, z-1/2'

loop_
_atom_site_label
_atom_site_type_symbol
_atom_site_fract_x
_atom_site_fract_y
_atom_site_fract_z
_atom_site_U_iso_or_equiv
_atom_site_adp_type
_atom_site_occupancy
_atom_site_calc_flag
O1 O 0.76415(11) 0.57053(4) 0.34491(9) 0.02030(19) Uani 1 d
O2 O 0.77599(12) 0.68826(4) 0.34494(9) 0.02124(19) Uani 1 d
N1 N 0.72049(13) 0.63095(5) 0.36002(10) 0.0162(2) Uani 1 d
N4 N 0.16305(14) 0.66356(5) 0.69297(10) 0.0181(2) Uani 1 d
N3 N 0.36698(13) 0.64753(5) 0.59267(10) 0.0153(2) Uani 1 d
N2 N 0.39228(13) 0.53471(5) 0.25874(9) 0.0147(2) Uani 1 d
C6 C 0.66428(16) 0.68795(6) 0.50099(12) 0.0177(2) Uani 1 d
H6 H 0.7595 0.721 0.5252 0.021 Uiso 1 calc
C1 C 0.60818(15) 0.63508(6) 0.40271(11) 0.0154(2) Uani 1 d
C12 C 0.27133(15) 0.48007(6) 0.05267(11) 0.0156(2) Uani 1 d
C18 C 0.24812(15) 0.48336(6) 0.22858(11) 0.0144(2) Uani 1 d
H18A H 0.1378 0.5093 0.2055 0.017 Uiso 1 calc
H18B H 0.2968 0.4504 0.3063 0.017 Uiso 1 calc
C2 C 0.46212(15) 0.58604(6) 0.35983(11) 0.0140(2) Uani 1 d
C14 C 0.10612(16) 0.37804(6) 0.05096(12) 0.0178(2) Uani 1 d
H14 H 0.06 0.3524 0.0894 0.021 Uiso 1 calc
C17 C 0.24541(16) 0.45342(7) -0.06120(12) 0.0186(2) Uani 1 d
H17 H 0.2933 0.4789 -0.0985 0.022 Uiso 1 calc
C4 C 0.44241(15) 0.64498(6) 0.52671(11) 0.0143(2) Uani 1 d
C11 C 0.37314(16) 0.54692(6) 0.13511(11) 0.0171(2) Uani 1 d
H11A H 0.4962 0.5508 0.1571 0.02 Uiso 1 calc
H11B H 0.3003 0.5914 0.0866 0.02 Uiso 1 calc
C15 C 0.07806(16) 0.35156(6) -0.06423(12) 0.0196(2) Uani 1 d
H15 H 0.0107 0.3077 -0.1053 0.024 Uiso 1 calc
C7 C 0.21829(16) 0.59671(6) 0.55232(12) 0.0171(2) Uani 1 d
H7B H 0.248 0.548 0.5376 0.02 Uiso 1 calc
H7A H 0.1 0.613 0.4655 0.02 Uiso 1 calc
C13 C 0.20286(15) 0.44267(6) 0.10802(11) 0.0148(2) Uani 1 d
C9 C 0.34692(18) 0.71812(6) 0.63593(13) 0.0206(2) Uani 1 d
H9A H 0.2371 0.7437 0.5564 0.025 Uiso 1 calc
H9B H 0.4582 0.7482 0.6727 0.025 Uiso 1 calc
C5 C 0.58632(16) 0.69365(6) 0.56379(11) 0.0169(2) Uani 1 d
H5 H 0.6282 0.7297 0.6312 0.02 Uiso 1 calc
C3 C 0.38314(15) 0.59341(6) 0.42499(11) 0.0143(2) Uani 1 d
H3 H 0.2844 0.5617 0.3986 0.017 Uiso 1 calc
C10 C 0.32421(16) 0.70888(6) 0.74375(12) 0.0194(2) Uani 1 d
H10A H 0.4375 0.6862 0.8257 0.023 Uiso 1 calc
H10B H 0.3083 0.7571 0.77 0.023 Uiso 1 calc
C16 C 0.14761(16) 0.38859(7) -0.11950(12) 0.0203(2) Uani 1 d
H16 H 0.1285 0.3697 -0.1974 0.024 Uiso 1 calc
C8 C 0.19545(17) 0.59218(6) 0.66104(12) 0.0191(2) Uani 1 d
H8A H 0.0894 0.5599 0.6291 0.023 Uiso 1 calc
H8B H 0.3089 0.5706 0.7446 0.023 Uiso 1 calc
C41 C 0.1373(2) 0.65729(7) 0.79500(13) 0.0266(3) Uani 1 d
H41A H 0.0286 0.6268 0.7596 0.04 Uiso 1 calc
H41B H 0.1177 0.7056 0.8164 0.04 Uiso 1 calc
H41C H 0.2481 0.6352 0.8777 0.04 Uiso 1 calc

loop_
_atom_site_aniso_label
_atom_site_aniso_U_11
_atom_site_aniso_U_22
_atom_site_aniso_U_33
_atom_site_aniso_U_23
_atom_site_aniso_U_13
_atom_site_aniso_U_12
O1 0.0180(4) 0.0194(4) 0.0270(4) -0.0035(3) 0.0159(4) 0.0003(3)
O2 0.0239(4) 0.0198(4) 0.0264(4) 0.0019(3) 0.0189(4) -0.0025(3)
N1 0.0142(5) 0.0185(5) 0.0162(5) -0.0004(4) 0.0097(4) -0.0009(3)
N4 0.0210(5) 0.0216(5) 0.0176(5) -0.0006(4) 0.0149(4) 0.0005(4)
N3 0.0165(5) 0.0156(5) 0.0165(5) -0.0026(4) 0.0117(4) -0.0018(3)
N2 0.0158(4) 0.0169(5) 0.0148(4) -0.0018(4) 0.0113(4) -0.0025(4)
C6 0.0170(5) 0.0163(5) 0.0204(6) -0.0011(4) 0.0121(5) -0.0023(4)
C1 0.0149(5) 0.0162(5) 0.0176(5) 0.0008(4) 0.0115(5) 0.0012(4)
C12 0.0126(5) 0.0179(5) 0.0153(5) 0.0004(4) 0.0083(4) 0.0026(4)
C18 0.0139(5) 0.0155(5) 0.0150(5) -0.0008(4) 0.0097(4) -0.0009(4)
C2 0.0131(5) 0.0143(5) 0.0135(5) 0.0018(4) 0.0078(4) 0.0024(4)
C14 0.0164(5) 0.0183(6) 0.0190(5) -0.0008(4) 0.0113(5) 0.0011(4)
C17 0.0173(5) 0.0244(6) 0.0170(5) 0.0008(4) 0.0121(5) 0.0028(4)
C4 0.0138(5) 0.0151(5) 0.0138(5) 0.0021(4) 0.0085(4) 0.0024(4)
C11 0.0188(5) 0.0207(6) 0.0154(5) -0.0009(4) 0.0125(5) -0.0014(4)
C15 0.0165(5) 0.0187(6) 0.0199(6) -0.0044(4) 0.0097(5) 0.0015(4)
C7 0.0185(5) 0.0193(5) 0.0172(5) -0.0029(4) 0.0131(5) -0.0035(4)
C13 0.0126(5) 0.0174(5) 0.0142(5) 0.0007(4) 0.0082(4) 0.0030(4)
C9 0.0262(6) 0.0170(6) 0.0276(6) -0.0037(5) 0.0212(5) -0.0017(4)
C5 0.0176(5) 0.0160(5) 0.0172(5) -0.0027(4) 0.0110(4) -0.0015(4)
C3 0.0129(5) 0.0153(5) 0.0142(5) 0.0003(4) 0.0084(4) -0.0006(4)
C10 0.0208(6) 0.0206(6) 0.0186(5) -0.0033(4) 0.0132(5) 0.0005(4)
C16 0.0178(5) 0.0251(6) 0.0160(5) -0.0031(4) 0.0097(5) 0.0046(4)
C8 0.0233(6) 0.0199(6) 0.0192(6) -0.0006(4) 0.0159(5) -0.0014(4)
C41 0.0370(7) 0.0294(7) 0.0255(6) 0.0004(5) 0.0255(6) 0.0015(5)

loop_
_atom_type_symbol
_atom_type_description
_atom_type_scat_dispersion_real
_atom_type_scat_dispersion_imag
_atom_type_scat_source
C C 0.0033 0.0016 'International Tables Vol C Tables 4.2.6.8 and 6.1.1.4'
H H 0 0 'International Tables Vol C Tables 4.2.6.8 and 6.1.1.4'
N N 0.0061 0.0033 'International Tables Vol C Tables 4.2.6.8 and 6.1.1.4'
O O 0.0106 0.006 'International Tables Vol C Tables 4.2.6.8 and 6.1.1.4'

loop_
_geom_angle_atom_site_label_1
_geom_angle_atom_site_label_2
_geom_angle_atom_site_label_3
_geom_angle
O1 N1 O2 122.29(9)
O1 N1 C1 119.10(9)
O2 N1 C1 118.55(9)
C41 N4 C10 110.33(10)
C41 N4 C8 110.48(9)
C10 N4 C8 107.82(9)
C4 N3 C7 119.17(9)
C4 N3 C9 118.98(9)
C7 N3 C9 112.64(9)
C2 N2 C11 123.42(9)
C2 N2 C18 119.90(9)
C11 N2 C18 109.72(8)
C5 C6 C1 122.13(10)
C5 C6 H6 118.9
C1 C6 H6 118.9
C6 C1 C2 121.01(10)
C6 C1 N1 114.68(10)
C2 C1 N1 124.08(10)
C13 C12 C17 120.72(11)
C13 C12 C11 110.07(9)
C17 C12 C11 129.19(10)
N2 C18 C13 102.21(8)
N2 C18 H18A 111.3
C13 C18 H18A 111.3
N2 C18 H18B 111.3
C13 C18 H18B 111.3
H18A C18 H18B 109.2
N2 C2 C3 119.61(10)
N2 C2 C1 124.61(10)
C3 C2 C1 115.76(10)
C13 C14 C15 118.53(11)
C13 C14 H14 120.7
C15 C14 H14 120.7
C12 C17 C16 118.71(11)
C12 C17 H17 120.6
C16 C17 H17 120.6
N3 C4 C3 121.37(10)
N3 C4 C5 120.25(10)
C3 C4 C5 118.36(10)
N2 C11 C12 102.42(9)
N2 C11 H11A 111.3
C12 C11 H11A 111.3
N2 C11 H11B 111.3
C12 C11 H11B 111.3
H11A C11 H11B 109.2
C16 C15 C14 120.77(11)
C16 C15 H15 119.6
C14 C15 H15 119.6
N3 C7 C8 110.79(9)
N3 C7 H7B 109.5
C8 C7 H7B 109.5
N3 C7 H7A 109.5
C8 C7 H7A 109.5
H7B C7 H7A 108.1
C12 C13 C14 120.91(10)
C12 C13 C18 109.88(10)
C14 C13 C18 129.21(10)
N3 C9 C10 110.97(10)
N3 C9 H9A 109.4
C10 C9 H9A 109.4
N3 C9 H9B 109.4
C10 C9 H9B 109.4
H9A C9 H9B 108
C6 C5 C4 119.11(10)
C6 C5 H5 120.4
C4 C5 H5 120.4
C4 C3 C2 123.58(10)
C4 C3 H3 118.2
C2 C3 H3 118.2
N4 C10 C9 110.53(9)
N4 C10 H10A 109.5
C9 C10 H10A 109.5
N4 C10 H10B 109.5
C9 C10 H10B 109.5
H10A C10 H10B 108.1
C15 C16 C17 120.36(11)
C15 C16 H16 119.8
C17 C16 H16 119.8
N4 C8 C7 111.74(9)
N4 C8 H8A 109.3
C7 C8 H8A 109.3
N4 C8 H8B 109.3
C7 C8 H8B 109.3
H8A C8 H8B 107.9
N4 C41 H41A 109.5
N4 C41 H41B 109.5
H41A C41 H41B 109.5
N4 C41 H41C 109.5
H41A C41 H41C 109.5
H41B C41 H41C 109.5

loop_
_geom_bond_atom_site_label_1
_geom_bond_atom_site_label_2
_geom_bond_distance
O1 N1 1.2391(12)
O2 N1 1.2398(12)
N1 C1 1.4430(14)
N4 C41 1.4565(15)
N4 C10 1.4585(15)
N4 C8 1.4606(15)
N3 C4 1.3847(14)
N3 C7 1.4647(14)
N3 C9 1.4669(14)
N2 C2 1.3803(14)
N2 C11 1.4753(13)
N2 C18 1.4759(14)
C6 C5 1.3720(16)
C6 C1 1.3963(16)
C6 H6 0.95
C1 C2 1.4190(15)
C12 C13 1.3868(15)
C12 C17 1.3916(15)
C12 C11 1.5013(16)
C18 C13 1.5023(15)
C18 H18A 0.99
C18 H18B 0.99
C2 C3 1.4102(15)
C14 C13 1.3877(16)
C14 C15 1.3966(16)
C14 H14 0.95
C17 C16 1.3958(17)
C17 H17 0.95
C4 C3 1.4032(15)
C4 C5 1.4179(15)
C11 H11A 0.99
C11 H11B 0.99
C15 C16 1.3904(18)
C15 H15 0.95
C7 C8 1.5186(15)
C7 H7B 0.99
C7 H7A 0.99
C9 C10 1.5139(16)
C9 H9A 0.99
C9 H9B 0.99
C5 H5 0.95
C3 H3 0.95
C10 H10A 0.99
C10 H10B 0.99
C16 H16 0.95
C8 H8A 0.99
C8 H8B 0.99
C41 H41A 0.98
C41 H41B 0.98
C41 H41C 0.98

loop_
_geom_hbond_atom_site_label_D
_geom_hbond_atom_site_label_H
_geom_hbond_atom_site_label_A
_geom_hbond_distance_DH
_geom_hbond_distance_HA
_geom_hbond_distance_DA
_geom_hbond_angle_DHA
_geom_hbond_site_symmetry_A
C11 H11A O1 0.99 2.12 2.8695(14) 130.8 .
C11 H11A N1 0.99 2.52 3.0508(15) 113.1 .
C7 H7A O1 0.99 2.57 3.3008(14) 130.2 1_455
C9 H9B O2 0.99 2.59 3.5371(15) 160.5 4_576
C5 H5 O2 0.95 2.61 3.5488(14) 170.6 4_576

loop_
_geom_torsion_atom_site_label_1
_geom_torsion_atom_site_label_2
_geom_torsion_atom_site_label_3
_geom_torsion_atom_site_label_4
_geom_torsion
C5 C6 C1 C2 2.20(17)
C5 C6 C1 N1 -172.47(10)
O1 N1 C1 C6 137.55(11)
O2 N1 C1 C6 -39.66(14)
O1 N1 C1 C2 -36.93(15)
O2 N1 C1 C2 145.87(11)
C2 N2 C18 C13 175.65(9)
C11 N2 C18 C13 23.90(11)
C11 N2 C2 C3 141.93(11)
C18 N2 C2 C3 -5.81(15)
C11 N2 C2 C1 -36.18(16)
C18 N2 C2 C1 176.08(10)
C6 C1 C2 N2 176.65(10)
N1 C1 C2 N2 -9.21(17)
C6 C1 C2 C3 -1.53(16)
N1 C1 C2 C3 172.61(10)
C13 C12 C17 C16 0.56(16)
C11 C12 C17 C16 178.73(11)
C7 N3 C4 C3 -1.89(15)
C9 N3 C4 C3 -146.28(11)
C7 N3 C4 C5 179.93(10)
C9 N3 C4 C5 35.53(15)
C2 N2 C11 C12 -173.34(9)
C18 N2 C11 C12 -22.79(11)
C13 C12 C11 N2 12.45(12)
C17 C12 C11 N2 -165.87(11)
C13 C14 C15 C16 0.84(17)
C4 N3 C7 C8 162.89(10)
C9 N3 C7 C8 -50.60(13)
C17 C12 C13 C14 -0.33(17)
C11 C12 C13 C14 -178.81(10)
C17 C12 C13 C18 -179.46(10)
C11 C12 C13 C18 2.05(12)
C15 C14 C13 C12 -0.37(16)
C15 C14 C13 C18 178.58(11)
N2 C18 C13 C12 -15.64(11)
N2 C18 C13 C14 165.32(11)
C4 N3 C9 C10 -161.21(10)
C7 N3 C9 C10 52.22(13)
C1 C6 C5 C4 -0.84(17)
N3 C4 C5 C6 177.20(10)
C3 C4 C5 C6 -1.04(16)
N3 C4 C3 C2 -176.54(10)
C5 C4 C3 C2 1.68(16)
N2 C2 C3 C4 -178.66(10)
C1 C2 C3 C4 -0.39(16)
C41 N4 C10 C9 -177.67(10)
C8 N4 C10 C9 61.61(12)
N3 C9 C10 N4 -58.05(13)
C14 C15 C16 C17 -0.61(17)
C12 C17 C16 C15 -0.10(17)
C41 N4 C8 C7 178.63(10)
C10 N4 C8 C7 -60.74(12)
N3 C7 C8 N4 55.51(13)
